data_4316526
loop_
_publ_author_name
'Karthik Ramasamy'
'Mohammad A. Malik'
'Madeline Helliwell'
'Floriana Tuna'
'Paul O'Brien'

_publ_section_title
;
 Iron Thiobiurets: Single-Source Precursors for Iron Sulfide Thin Films
;
_journal_name_full 'Inorganic Chemistry'
_journal_page_first 8495
_journal_page_last 8503
_journal_paper_doi 10.1021/ic1011204
_journal_volume 49
_journal_year 2010
_chemical_formula_sum 'C44 H87 Fe N10 O3 S3'
_chemical_formula_weight 956.27
_space_group_IT_number 14
_symmetry_cell_setting monoclinic
_symmetry_space_group_name_Hall '-P 2yn'
_symmetry_space_group_name_H-M 'P 1 21/n 1'
_atom_sites_solution_hydrogens geom
_atom_sites_solution_primary direct
_atom_sites_solution_secondary difmap
_audit_creation_method SHELXL-97
_cell_angle_alpha 90.00
_cell_angle_beta 97.144(4)
_cell_angle_gamma 90.00
_cell_formula_units_Z 4
_cell_length_a 14.341(3)
_cell_length_b 15.224(3)
_cell_length_c 25.725(5)
_cell_measurement_reflns_used 790
_cell_measurement_temperature 100(2)
_cell_measurement_theta_max 20.68
_cell_measurement_theta_min 2.94
_cell_volume 5572.9(19)
_computing_cell_refinement 'Bruker SMART'
_computing_data_collection 'Bruker SMART'
_computing_data_reduction 'Bruker SAINT'
_computing_molecular_graphics 'Bruker SHELXTL'
_computing_publication_material 'Bruker SHELXTL'
_computing_structure_refinement 'SHELXL-97 (Sheldrick, 1997)'
_computing_structure_solution 'SHELXS-97 (Sheldrick, 1990)'
_diffrn_ambient_temperature 100(2)
_diffrn_measured_fraction_theta_full 0.990
_diffrn_measured_fraction_theta_max 0.990
_diffrn_measurement_device_type 'CCD area detector'
_diffrn_measurement_method 'phi and omega scans'
_diffrn_radiation_monochromator graphite
_diffrn_radiation_source 'fine-focus sealed tube'
_diffrn_radiation_type MoK\a
_diffrn_radiation_wavelength 0.71073
_diffrn_reflns_av_R_equivalents 0.0696
_diffrn_reflns_av_sigmaI/netI 0.1686
_diffrn_reflns_limit_h_max 17
_diffrn_reflns_limit_h_min -17
_diffrn_reflns_limit_k_max 19
_diffrn_reflns_limit_k_min -10
_diffrn_reflns_limit_l_max 32
_diffrn_reflns_limit_l_min -32
_diffrn_reflns_number 31561
_diffrn_reflns_theta_full 26.38
_diffrn_reflns_theta_max 26.38
_diffrn_reflns_theta_min 1.96
_exptl_absorpt_coefficient_mu 0.426
_exptl_absorpt_correction_type none
_exptl_crystal_colour orange
_exptl_crystal_density_diffrn 1.140
_exptl_crystal_density_method 'not measured'
_exptl_crystal_description plate
_exptl_crystal_F_000 2076
_exptl_crystal_size_max 0.35
_exptl_crystal_size_mid 0.30
_exptl_crystal_size_min 0.20
_refine_diff_density_max 0.661
_refine_diff_density_min -0.409
_refine_diff_density_rms 0.052
_refine_ls_extinction_method none
_refine_ls_goodness_of_fit_ref 0.709
_refine_ls_hydrogen_treatment constr
_refine_ls_matrix_type full
_refine_ls_number_parameters 575
_refine_ls_number_reflns 11281
_refine_ls_number_restraints 0
_refine_ls_restrained_S_all 0.709
_refine_ls_R_factor_all 0.0923
_refine_ls_R_factor_gt 0.0414
_refine_ls_shift/su_max 0.001
_refine_ls_shift/su_mean 0.000
_refine_ls_structure_factor_coef Fsqd
_refine_ls_weighting_details 'calc w=1/[\s^2^(Fo^2^)+(0.0101P)^2^+0.0000P] where P=(Fo^2^+2Fc^2^)/3'
_refine_ls_weighting_scheme calc
_refine_ls_wR_factor_gt 0.0622
_refine_ls_wR_factor_ref 0.0674
_reflns_number_gt 5685
_reflns_number_total 11281
_reflns_threshold_expression >2sigma(I)
_cod_data_source_file ic1011204_si_002.cif
_cod_data_source_block s3000m
_cod_depositor_comments
;
The following automatic conversions were performed:

'_symmetry_cell_setting' value 'Monoclinic' changed to 'monoclinic'
according to the built-in table from CIF Core dictionary named
'cif_core.dic' version 2.4.1 from 2010-06-29.

Automatic conversion script
Id: cif_fix_values 1646 2011-03-28 12:23:43Z adriana 
;
_cod_original_cell_volume 5572.9(18)
_cod_database_code 4316526

loop_
_symmetry_equiv_pos_as_xyz
'x, y, z'
'-x+1/2, y+1/2, -z+1/2'
'-x, -y, -z'
'x-1/2, -y-1/2, z-1/2'

loop_
_atom_site_label
_atom_site_type_symbol
_atom_site_fract_x
_atom_site_fract_y
_atom_site_fract_z
_atom_site_U_iso_or_equiv
_atom_site_adp_type
_atom_site_occupancy
_atom_site_symmetry_multiplicity
_atom_site_calc_flag
_atom_site_refinement_flags
_atom_site_disorder_assembly
_atom_site_disorder_group
Fe1 Fe 0.24130(2) 0.26951(2) 0.460500(13) 0.01803(10) Uani 1 1 d . . .
S1 S 0.21579(4) 0.38607(4) 0.39641(2) 0.01984(17) Uani 1 1 d . . .
S2 S 0.36370(4) 0.36213(4) 0.50414(2) 0.02126(17) Uani 1 1 d . . .
S3 S 0.14154(4) 0.34741(4) 0.51380(2) 0.02104(17) Uani 1 1 d . . .
O1 O 0.31895(10) 0.21205(10) 0.41148(6) 0.0177(4) Uani 1 1 d . . .
O2 O 0.28361(10) 0.17986(10) 0.51399(6) 0.0185(4) Uani 1 1 d . . .
O3 O 0.12748(11) 0.20278(10) 0.43369(6) 0.0185(4) Uani 1 1 d . . .
N1 N 0.25062(13) 0.40359(13) 0.29766(7) 0.0186(5) Uani 1 1 d . . .
N2 N 0.34965(13) 0.30738(13) 0.34391(7) 0.0170(5) Uani 1 1 d . . .
N3 N 0.46034(14) 0.21112(13) 0.38182(7) 0.0209(5) Uani 1 1 d . . .
N4 N 0.49324(14) 0.34168(13) 0.58613(7) 0.0217(5) Uani 1 1 d . . .
N5 N 0.37204(13) 0.24523(13) 0.58669(7) 0.0185(5) Uani 1 1 d . . .
N6 N 0.26108(14) 0.13968(14) 0.59556(7) 0.0211(5) Uani 1 1 d . . .
N7 N -0.03558(14) 0.33006(13) 0.53154(7) 0.0210(5) Uani 1 1 d . . .
N8 N -0.00962(13) 0.27241(13) 0.45307(7) 0.0188(5) Uani 1 1 d . . .
N9 N -0.00338(13) 0.19901(13) 0.37581(7) 0.0202(5) Uani 1 1 d . . .
C1 C 0.27608(16) 0.36076(16) 0.34370(9) 0.0174(6) Uani 1 1 d . . .
C2 C 0.17322(17) 0.46816(17) 0.29178(9) 0.0226(7) Uani 1 1 d . . .
H2 H 0.1509 0.4746 0.3269 0.027 Uiso 1 1 calc R . .
C3 C 0.20610(18) 0.55837(16) 0.27625(10) 0.0366(8) Uani 1 1 d . . .
H3A H 0.2612 0.5760 0.3004 0.055 Uiso 1 1 calc R . .
H3B H 0.1555 0.6012 0.2779 0.055 Uiso 1 1 calc R . .
H3C H 0.2228 0.5560 0.2405 0.055 Uiso 1 1 calc R . .
C4 C 0.08968(17) 0.43681(17) 0.25398(10) 0.0364(8) Uani 1 1 d . . .
H4A H 0.1086 0.4305 0.2189 0.055 Uiso 1 1 calc R . .
H4B H 0.0386 0.4798 0.2530 0.055 Uiso 1 1 calc R . .
H4C H 0.0680 0.3800 0.2658 0.055 Uiso 1 1 calc R . .
C5 C 0.29747(17) 0.38787(17) 0.25015(9) 0.0247(7) Uani 1 1 d . . .
H5 H 0.2611 0.4227 0.2215 0.030 Uiso 1 1 calc R . .
C6 C 0.29175(18) 0.29220(17) 0.23164(9) 0.0337(8) Uani 1 1 d . . .
H6A H 0.3350 0.2562 0.2553 0.051 Uiso 1 1 calc R . .
H6B H 0.3092 0.2886 0.1960 0.051 Uiso 1 1 calc R . .
H6C H 0.2274 0.2705 0.2318 0.051 Uiso 1 1 calc R . .
C7 C 0.39682(17) 0.42338(18) 0.25515(10) 0.0348(8) Uani 1 1 d . . .
H7A H 0.3956 0.4872 0.2601 0.052 Uiso 1 1 calc R . .
H7B H 0.4248 0.4098 0.2232 0.052 Uiso 1 1 calc R . .
H7C H 0.4343 0.3961 0.2853 0.052 Uiso 1 1 calc R . .
C8 C 0.37315(17) 0.24524(16) 0.38096(9) 0.0177(6) Uani 1 1 d . . .
C9 C 0.52891(17) 0.24865(18) 0.35046(10) 0.0296(7) Uani 1 1 d . . .
H9 H 0.4993 0.3020 0.3328 0.036 Uiso 1 1 calc R . .
C10 C 0.55149(18) 0.1864(2) 0.30732(10) 0.0448(9) Uani 1 1 d . . .
H10A H 0.5810 0.1331 0.3231 0.067 Uiso 1 1 calc R . .
H10B H 0.5947 0.2153 0.2861 0.067 Uiso 1 1 calc R . .
H10C H 0.4934 0.1709 0.2851 0.067 Uiso 1 1 calc R . .
C11 C 0.61721(17) 0.27920(19) 0.38482(10) 0.0425(8) Uani 1 1 d . . .
H11A H 0.6000 0.3213 0.4108 0.064 Uiso 1 1 calc R . .
H11B H 0.6599 0.3074 0.3629 0.064 Uiso 1 1 calc R . .
H11C H 0.6486 0.2285 0.4028 0.064 Uiso 1 1 calc R . .
C12 C 0.48997(17) 0.13218(17) 0.41369(9) 0.0260(7) Uani 1 1 d . . .
H12 H 0.5540 0.1168 0.4049 0.031 Uiso 1 1 calc R . .
C13 C 0.42893(18) 0.05242(17) 0.39881(10) 0.0375(8) Uani 1 1 d . . .
H13A H 0.3669 0.0611 0.4102 0.056 Uiso 1 1 calc R . .
H13B H 0.4584 0.0001 0.4159 0.056 Uiso 1 1 calc R . .
H13C H 0.4221 0.0445 0.3607 0.056 Uiso 1 1 calc R . .
C14 C 0.50201(18) 0.14978(18) 0.47233(9) 0.0333(8) Uani 1 1 d . . .
H14A H 0.5413 0.2020 0.4800 0.050 Uiso 1 1 calc R . .
H14B H 0.5322 0.0990 0.4909 0.050 Uiso 1 1 calc R . .
H14C H 0.4403 0.1597 0.4839 0.050 Uiso 1 1 calc R . .
C15 C 0.41053(17) 0.30969(17) 0.56199(9) 0.0189(6) Uani 1 1 d . . .
C16 C 0.53882(17) 0.42112(17) 0.56740(9) 0.0235(7) Uani 1 1 d . . .
H16 H 0.4959 0.4439 0.5368 0.028 Uiso 1 1 calc R . .
C17 C 0.63126(17) 0.39941(17) 0.54738(10) 0.0358(8) Uani 1 1 d . . .
H17A H 0.6759 0.3770 0.5763 0.054 Uiso 1 1 calc R . .
H17B H 0.6569 0.4525 0.5330 0.054 Uiso 1 1 calc R . .
H17C H 0.6207 0.3546 0.5199 0.054 Uiso 1 1 calc R . .
C18 C 0.54763(17) 0.49345(17) 0.60853(10) 0.0358(8) Uani 1 1 d . . .
H18A H 0.4864 0.5033 0.6207 0.054 Uiso 1 1 calc R . .
H18B H 0.5687 0.5478 0.5932 0.054 Uiso 1 1 calc R . .
H18C H 0.5935 0.4759 0.6382 0.054 Uiso 1 1 calc R . .
C19 C 0.54620(18) 0.29711(17) 0.63202(9) 0.0273(7) Uani 1 1 d . . .
H19 H 0.6071 0.3296 0.6389 0.033 Uiso 1 1 calc R . .
C20 C 0.57280(18) 0.20349(17) 0.61979(10) 0.0398(8) Uani 1 1 d . . .
H20A H 0.5169 0.1660 0.6176 0.060 Uiso 1 1 calc R . .
H20B H 0.6202 0.1819 0.6476 0.060 Uiso 1 1 calc R . .
H20C H 0.5985 0.2022 0.5862 0.060 Uiso 1 1 calc R . .
C21 C 0.50063(18) 0.30577(19) 0.68213(9) 0.0386(8) Uani 1 1 d . . .
H21A H 0.4861 0.3676 0.6879 0.058 Uiso 1 1 calc R . .
H21B H 0.5439 0.2840 0.7118 0.058 Uiso 1 1 calc R . .
H21C H 0.4425 0.2712 0.6790 0.058 Uiso 1 1 calc R . .
C22 C 0.30463(17) 0.19114(17) 0.56343(10) 0.0188(6) Uani 1 1 d . . .
C23 C 0.27739(18) 0.15005(18) 0.65315(9) 0.0255(7) Uani 1 1 d . . .
H23 H 0.3168 0.2038 0.6605 0.031 Uiso 1 1 calc R . .
C24 C 0.33349(18) 0.07275(18) 0.67902(9) 0.0384(8) Uani 1 1 d . . .
H24A H 0.2966 0.0187 0.6731 0.058 Uiso 1 1 calc R . .
H24B H 0.3473 0.0835 0.7168 0.058 Uiso 1 1 calc R . .
H24C H 0.3925 0.0666 0.6638 0.058 Uiso 1 1 calc R . .
C25 C 0.18625(18) 0.16536(19) 0.67653(9) 0.0385(8) Uani 1 1 d . . .
H25A H 0.1534 0.2162 0.6595 0.058 Uiso 1 1 calc R . .
H25B H 0.2005 0.1765 0.7142 0.058 Uiso 1 1 calc R . .
H25C H 0.1462 0.1132 0.6709 0.058 Uiso 1 1 calc R . .
C26 C 0.19995(18) 0.06621(17) 0.57518(10) 0.0278(7) Uani 1 1 d . . .
H26 H 0.1843 0.0335 0.6067 0.033 Uiso 1 1 calc R . .
C27 C 0.2510(2) 0.00031(17) 0.54359(10) 0.0431(9) Uani 1 1 d . . .
H27A H 0.2640 0.0277 0.5108 0.065 Uiso 1 1 calc R . .
H27B H 0.2113 -0.0516 0.5357 0.065 Uiso 1 1 calc R . .
H27C H 0.3102 -0.0173 0.5641 0.065 Uiso 1 1 calc R . .
C28 C 0.10622(17) 0.09573(18) 0.54592(10) 0.0372(8) Uani 1 1 d . . .
H28A H 0.0757 0.1368 0.5678 0.056 Uiso 1 1 calc R . .
H28B H 0.0657 0.0445 0.5379 0.056 Uiso 1 1 calc R . .
H28C H 0.1170 0.1249 0.5132 0.056 Uiso 1 1 calc R . .
C29 C 0.02601(17) 0.31137(16) 0.49745(9) 0.0197(6) Uani 1 1 d . . .
C30 C -0.00513(18) 0.36414(17) 0.58486(9) 0.0267(7) Uani 1 1 d . . .
H30 H 0.0644 0.3552 0.5917 0.032 Uiso 1 1 calc R . .
C31 C -0.02233(18) 0.46293(18) 0.58827(10) 0.0424(9) Uani 1 1 d . . .
H31A H 0.0092 0.4934 0.5618 0.064 Uiso 1 1 calc R . .
H31B H 0.0027 0.4841 0.6232 0.064 Uiso 1 1 calc R . .
H31C H -0.0900 0.4746 0.5820 0.064 Uiso 1 1 calc R . .
C32 C -0.04807(18) 0.31301(19) 0.62703(9) 0.0446(9) Uani 1 1 d . . .
H32A H -0.1150 0.3273 0.6253 0.067 Uiso 1 1 calc R . .
H32B H -0.0160 0.3290 0.6616 0.067 Uiso 1 1 calc R . .
H32C H -0.0408 0.2499 0.6213 0.067 Uiso 1 1 calc R . .
C33 C -0.13901(17) 0.32527(18) 0.51667(10) 0.0262(7) Uani 1 1 d . . .
H33 H -0.1675 0.3480 0.5476 0.031 Uiso 1 1 calc R . .
C34 C -0.17232(16) 0.38697(17) 0.47145(9) 0.0309(7) Uani 1 1 d . . .
H34A H -0.1558 0.4476 0.4816 0.046 Uiso 1 1 calc R . .
H34B H -0.2406 0.3821 0.4629 0.046 Uiso 1 1 calc R . .
H34C H -0.1419 0.3709 0.4407 0.046 Uiso 1 1 calc R . .
C35 C -0.17548(17) 0.23077(18) 0.50816(10) 0.0350(7) Uani 1 1 d . . .
H35A H -0.1540 0.2066 0.4764 0.053 Uiso 1 1 calc R . .
H35B H -0.2443 0.2309 0.5043 0.053 Uiso 1 1 calc R . .
H35C H -0.1513 0.1945 0.5383 0.053 Uiso 1 1 calc R . .
C36 C 0.04185(17) 0.22727(17) 0.42226(9) 0.0184(6) Uani 1 1 d . . .
C37 C -0.10066(16) 0.22643(17) 0.35796(9) 0.0236(7) Uani 1 1 d . . .
H37 H -0.1232 0.2604 0.3872 0.028 Uiso 1 1 calc R . .
C38 C -0.10393(18) 0.28854(19) 0.31105(10) 0.0457(9) Uani 1 1 d . . .
H38A H -0.0627 0.3390 0.3203 0.069 Uiso 1 1 calc R . .
H38B H -0.1685 0.3091 0.3014 0.069 Uiso 1 1 calc R . .
H38C H -0.0826 0.2573 0.2814 0.069 Uiso 1 1 calc R . .
C39 C -0.16644(17) 0.14943(18) 0.34666(10) 0.0421(8) Uani 1 1 d . . .
H39A H -0.1472 0.1150 0.3176 0.063 Uiso 1 1 calc R . .
H39B H -0.2307 0.1710 0.3371 0.063 Uiso 1 1 calc R . .
H39C H -0.1642 0.1123 0.3779 0.063 Uiso 1 1 calc R . .
C40 C 0.04221(17) 0.13729(17) 0.34235(9) 0.0234(7) Uani 1 1 d . . .
H40 H -0.0048 0.1256 0.3110 0.028 Uiso 1 1 calc R . .
C41 C 0.12841(16) 0.17463(17) 0.32154(9) 0.0258(7) Uani 1 1 d . . .
H41A H 0.1153 0.2347 0.3091 0.039 Uiso 1 1 calc R . .
H41B H 0.1443 0.1382 0.2925 0.039 Uiso 1 1 calc R . .
H41C H 0.1813 0.1751 0.3496 0.039 Uiso 1 1 calc R . .
C42 C 0.06225(18) 0.04846(17) 0.36958(9) 0.0351(8) Uani 1 1 d . . .
H42A H 0.1078 0.0565 0.4009 0.053 Uiso 1 1 calc R . .
H42B H 0.0880 0.0077 0.3455 0.053 Uiso 1 1 calc R . .
H42C H 0.0038 0.0244 0.3797 0.053 Uiso 1 1 calc R . .
N1S N 0.3418(3) 0.5167(3) 0.71622(16) 0.171(2) Uani 1 1 d . . .
C1S C 0.3054(3) 0.4840(3) 0.67874(17) 0.0889(14) Uani 1 1 d . . .
C2S C 0.2630(2) 0.4443(2) 0.63265(11) 0.0582(10) Uani 1 1 d . . .
H2S1 H 0.2870 0.4714 0.6024 0.087 Uiso 1 1 calc R . .
H2S2 H 0.1948 0.4523 0.6298 0.087 Uiso 1 1 calc R . .
H2S3 H 0.2777 0.3814 0.6335 0.087 Uiso 1 1 calc R . .

loop_
_atom_site_aniso_label
_atom_site_aniso_U_11
_atom_site_aniso_U_22
_atom_site_aniso_U_33
_atom_site_aniso_U_23
_atom_site_aniso_U_13
_atom_site_aniso_U_12
Fe1 0.0190(2) 0.0175(2) 0.0170(2) 0.00057(19) 0.00006(16) -0.00056(19)
S1 0.0228(4) 0.0193(4) 0.0175(4) 0.0016(3) 0.0026(3) 0.0041(3)
S2 0.0219(4) 0.0201(4) 0.0204(4) 0.0041(3) -0.0030(3) -0.0026(3)
S3 0.0208(4) 0.0213(4) 0.0208(4) -0.0040(3) 0.0018(3) -0.0023(3)
O1 0.0199(10) 0.0158(11) 0.0177(10) 0.0014(8) 0.0036(8) 0.0017(8)
O2 0.0240(10) 0.0167(11) 0.0135(10) 0.0012(8) -0.0028(8) -0.0011(8)
O3 0.0171(10) 0.0167(11) 0.0207(10) -0.0009(8) -0.0012(8) 0.0012(8)
N1 0.0212(12) 0.0176(13) 0.0169(12) 0.0010(10) 0.0018(10) 0.0040(11)
N2 0.0184(12) 0.0171(13) 0.0148(12) 0.0024(10) -0.0008(10) 0.0011(11)
N3 0.0182(12) 0.0226(14) 0.0219(12) 0.0061(11) 0.0028(10) 0.0053(11)
N4 0.0244(13) 0.0209(14) 0.0185(12) 0.0024(11) -0.0027(10) -0.0058(11)
N5 0.0192(12) 0.0170(14) 0.0182(12) 0.0014(10) -0.0017(10) -0.0084(11)
N6 0.0261(13) 0.0202(14) 0.0161(12) 0.0000(11) -0.0009(10) -0.0082(11)
N7 0.0189(12) 0.0223(14) 0.0215(13) -0.0041(11) 0.0018(10) 0.0004(11)
N8 0.0180(12) 0.0226(14) 0.0163(12) -0.0051(11) 0.0045(10) 0.0005(11)
N9 0.0183(12) 0.0253(14) 0.0160(12) -0.0035(11) -0.0014(10) 0.0001(11)
C1 0.0194(15) 0.0132(16) 0.0183(15) -0.0016(13) -0.0032(12) -0.0049(13)
C2 0.0279(17) 0.0233(18) 0.0166(15) 0.0053(13) 0.0032(13) 0.0074(14)
C3 0.0370(18) 0.0206(18) 0.048(2) 0.0007(15) -0.0094(15) 0.0045(15)
C4 0.0233(17) 0.0286(19) 0.055(2) 0.0101(16) -0.0042(15) 0.0008(15)
C5 0.0313(17) 0.0264(18) 0.0165(15) 0.0058(14) 0.0035(13) 0.0059(15)
C6 0.0447(19) 0.035(2) 0.0209(16) -0.0033(14) 0.0002(14) 0.0122(16)
C7 0.0371(19) 0.039(2) 0.0304(17) 0.0147(15) 0.0135(14) 0.0079(16)
C8 0.0197(15) 0.0152(17) 0.0172(15) -0.0045(13) -0.0016(12) -0.0026(13)
C9 0.0181(15) 0.036(2) 0.0360(17) 0.0133(15) 0.0078(14) 0.0061(14)
C10 0.0262(18) 0.081(3) 0.0282(17) 0.0065(18) 0.0073(14) 0.0004(18)
C11 0.0265(17) 0.042(2) 0.060(2) -0.0046(18) 0.0112(16) -0.0029(16)
C12 0.0262(16) 0.0260(18) 0.0257(16) 0.0036(14) 0.0032(13) 0.0101(15)
C13 0.051(2) 0.0216(19) 0.0398(19) 0.0026(15) 0.0041(16) 0.0076(16)
C14 0.0335(18) 0.037(2) 0.0286(17) 0.0051(15) -0.0003(14) 0.0117(16)
C15 0.0188(15) 0.0196(17) 0.0183(15) -0.0054(13) 0.0028(12) 0.0000(13)
C16 0.0255(16) 0.0210(17) 0.0222(16) 0.0014(14) -0.0035(13) -0.0085(14)
C17 0.0408(19) 0.0285(19) 0.0410(19) -0.0038(15) 0.0165(15) -0.0083(16)
C18 0.0345(18) 0.0266(19) 0.048(2) -0.0041(16) 0.0102(15) -0.0050(15)
C19 0.0229(16) 0.032(2) 0.0241(16) 0.0026(14) -0.0095(13) -0.0047(14)
C20 0.0405(19) 0.036(2) 0.0389(19) 0.0085(16) -0.0123(15) 0.0033(16)
C21 0.0400(19) 0.049(2) 0.0235(17) 0.0018(15) -0.0068(15) -0.0116(17)
C22 0.0200(16) 0.0160(16) 0.0204(16) 0.0036(14) 0.0022(13) 0.0048(13)
C23 0.0328(17) 0.0255(18) 0.0170(15) 0.0020(14) -0.0021(13) -0.0111(15)
C24 0.0396(19) 0.048(2) 0.0246(17) 0.0064(16) -0.0074(14) -0.0043(17)
C25 0.045(2) 0.043(2) 0.0279(17) 0.0022(15) 0.0064(15) -0.0061(17)
C26 0.0393(19) 0.0205(18) 0.0227(16) 0.0069(14) -0.0002(14) -0.0114(15)
C27 0.068(2) 0.0195(18) 0.0406(19) -0.0036(16) -0.0001(17) -0.0111(18)
C28 0.0337(18) 0.046(2) 0.0290(17) 0.0133(16) -0.0058(14) -0.0165(16)
C29 0.0217(15) 0.0160(16) 0.0214(15) 0.0030(13) 0.0032(13) 0.0059(13)
C30 0.0263(16) 0.0301(19) 0.0238(16) -0.0063(15) 0.0036(13) 0.0013(15)
C31 0.042(2) 0.042(2) 0.044(2) -0.0189(17) 0.0046(16) 0.0044(17)
C32 0.045(2) 0.063(2) 0.0281(18) -0.0034(17) 0.0129(15) -0.0047(18)
C33 0.0202(16) 0.0277(19) 0.0319(17) -0.0036(15) 0.0084(13) -0.0020(14)
C34 0.0220(16) 0.0291(19) 0.0409(18) -0.0028(15) 0.0013(14) 0.0009(14)
C35 0.0294(17) 0.036(2) 0.0401(18) 0.0023(16) 0.0058(14) -0.0002(16)
C36 0.0220(15) 0.0150(16) 0.0185(15) 0.0022(13) 0.0031(13) -0.0078(14)
C37 0.0178(15) 0.0295(18) 0.0230(15) -0.0027(14) 0.0004(12) -0.0042(14)
C38 0.0367(19) 0.055(2) 0.044(2) 0.0183(18) -0.0004(15) 0.0050(17)
C39 0.0240(17) 0.045(2) 0.056(2) -0.0046(18) -0.0008(15) -0.0051(16)
C40 0.0228(16) 0.0296(18) 0.0172(15) -0.0063(14) 0.0000(12) -0.0034(14)
C41 0.0250(16) 0.0314(19) 0.0207(15) -0.0040(13) 0.0019(13) 0.0020(14)
C42 0.052(2) 0.0255(19) 0.0286(17) -0.0074(15) 0.0098(15) -0.0034(16)
N1S 0.126(4) 0.261(6) 0.130(4) -0.121(4) 0.031(3) -0.032(4)
C1S 0.097(4) 0.102(4) 0.069(3) -0.037(3) 0.017(3) -0.002(3)
C2S 0.060(2) 0.062(3) 0.048(2) -0.025(2) -0.0157(18) 0.007(2)

loop_
_atom_type_symbol
_atom_type_description
_atom_type_scat_dispersion_real
_atom_type_scat_dispersion_imag
_atom_type_scat_source
C C 0.0033 0.0016 'International Tables Vol C Tables 4.2.6.8 and 6.1.1.4'
H H 0.0000 0.0000 'International Tables Vol C Tables 4.2.6.8 and 6.1.1.4'
N N 0.0061 0.0033 'International Tables Vol C Tables 4.2.6.8 and 6.1.1.4'
O O 0.0106 0.0060 'International Tables Vol C Tables 4.2.6.8 and 6.1.1.4'
S S 0.1246 0.1234 'International Tables Vol C Tables 4.2.6.8 and 6.1.1.4'
Fe Fe 0.3463 0.8444 'International Tables Vol C Tables 4.2.6.8 and 6.1.1.4'

loop_
_geom_angle_atom_site_label_1
_geom_angle_atom_site_label_2
_geom_angle_atom_site_label_3
_geom_angle
_geom_angle_site_symmetry_1
_geom_angle_site_symmetry_3
_geom_angle_publ_flag
O3 Fe1 O2 93.26(6) . . ?
O3 Fe1 O1 93.22(7) . . ?
O2 Fe1 O1 89.43(6) . . ?
O3 Fe1 S3 85.90(5) . . ?
O2 Fe1 S3 95.51(5) . . ?
O1 Fe1 S3 175.02(5) . . ?
O3 Fe1 S2 169.90(5) . . ?
O2 Fe1 S2 86.40(5) . . ?
O1 Fe1 S2 96.87(5) . . ?
S3 Fe1 S2 84.09(3) . . ?
O3 Fe1 S1 95.22(5) . . ?
O2 Fe1 S1 170.80(5) . . ?
O1 Fe1 S1 86.54(5) . . ?
S3 Fe1 S1 88.66(3) . . ?
S2 Fe1 S1 85.88(3) . . ?
C1 S1 Fe1 108.73(9) . . ?
C15 S2 Fe1 108.00(9) . . ?
C29 S3 Fe1 108.70(9) . . ?
C8 O1 Fe1 130.46(16) . . ?
C22 O2 Fe1 127.70(16) . . ?
C36 O3 Fe1 131.13(16) . . ?
C1 N1 C2 121.7(2) . . ?
C1 N1 C5 122.6(2) . . ?
C2 N1 C5 115.74(19) . . ?
C1 N2 C8 123.8(2) . . ?
C8 N3 C9 121.6(2) . . ?
C8 N3 C12 121.3(2) . . ?
C9 N3 C12 117.0(2) . . ?
C15 N4 C16 122.6(2) . . ?
C15 N4 C19 122.0(2) . . ?
C16 N4 C19 115.34(19) . . ?
C15 N5 C22 123.8(2) . . ?
C22 N6 C26 121.5(2) . . ?
C22 N6 C23 121.6(2) . . ?
C26 N6 C23 116.7(2) . . ?
C29 N7 C30 122.3(2) . . ?
C29 N7 C33 122.3(2) . . ?
C30 N7 C33 115.2(2) . . ?
C29 N8 C36 123.8(2) . . ?
C36 N9 C37 121.0(2) . . ?
C36 N9 C40 121.1(2) . . ?
C37 N9 C40 117.91(19) . . ?
N2 C1 N1 115.0(2) . . ?
N2 C1 S1 127.06(19) . . ?
N1 C1 S1 117.80(19) . . ?
N1 C2 C3 112.0(2) . . ?
N1 C2 C4 112.2(2) . . ?
C3 C2 C4 111.1(2) . . ?
N1 C2 H2 107.1 . . ?
C3 C2 H2 107.1 . . ?
C4 C2 H2 107.1 . . ?
C2 C3 H3A 109.5 . . ?
C2 C3 H3B 109.5 . . ?
H3A C3 H3B 109.5 . . ?
C2 C3 H3C 109.5 . . ?
H3A C3 H3C 109.5 . . ?
H3B C3 H3C 109.5 . . ?
C2 C4 H4A 109.5 . . ?
C2 C4 H4B 109.5 . . ?
H4A C4 H4B 109.5 . . ?
C2 C4 H4C 109.5 . . ?
H4A C4 H4C 109.5 . . ?
H4B C4 H4C 109.5 . . ?
N1 C5 C7 112.9(2) . . ?
N1 C5 C6 113.4(2) . . ?
C7 C5 C6 112.3(2) . . ?
N1 C5 H5 105.8 . . ?
C7 C5 H5 105.8 . . ?
C6 C5 H5 105.8 . . ?
C5 C6 H6A 109.5 . . ?
C5 C6 H6B 109.5 . . ?
H6A C6 H6B 109.5 . . ?
C5 C6 H6C 109.5 . . ?
H6A C6 H6C 109.5 . . ?
H6B C6 H6C 109.5 . . ?
C5 C7 H7A 109.5 . . ?
C5 C7 H7B 109.5 . . ?
H7A C7 H7B 109.5 . . ?
C5 C7 H7C 109.5 . . ?
H7A C7 H7C 109.5 . . ?
H7B C7 H7C 109.5 . . ?
O1 C8 N3 118.1(2) . . ?
O1 C8 N2 126.3(2) . . ?
N3 C8 N2 115.4(2) . . ?
N3 C9 C10 112.2(2) . . ?
N3 C9 C11 111.5(2) . . ?
C10 C9 C11 112.1(2) . . ?
N3 C9 H9 106.9 . . ?
C10 C9 H9 106.9 . . ?
C11 C9 H9 106.9 . . ?
C9 C10 H10A 109.5 . . ?
C9 C10 H10B 109.5 . . ?
H10A C10 H10B 109.5 . . ?
C9 C10 H10C 109.5 . . ?
H10A C10 H10C 109.5 . . ?
H10B C10 H10C 109.5 . . ?
C9 C11 H11A 109.5 . . ?
C9 C11 H11B 109.5 . . ?
H11A C11 H11B 109.5 . . ?
C9 C11 H11C 109.5 . . ?
H11A C11 H11C 109.5 . . ?
H11B C11 H11C 109.5 . . ?
N3 C12 C13 113.0(2) . . ?
N3 C12 C14 113.2(2) . . ?
C13 C12 C14 112.5(2) . . ?
N3 C12 H12 105.8 . . ?
C13 C12 H12 105.8 . . ?
C14 C12 H12 105.8 . . ?
C12 C13 H13A 109.5 . . ?
C12 C13 H13B 109.5 . . ?
H13A C13 H13B 109.5 . . ?
C12 C13 H13C 109.5 . . ?
H13A C13 H13C 109.5 . . ?
H13B C13 H13C 109.5 . . ?
C12 C14 H14A 109.5 . . ?
C12 C14 H14B 109.5 . . ?
H14A C14 H14B 109.5 . . ?
C12 C14 H14C 109.5 . . ?
H14A C14 H14C 109.5 . . ?
H14B C14 H14C 109.5 . . ?
N5 C15 N4 116.0(2) . . ?
N5 C15 S2 127.39(19) . . ?
N4 C15 S2 116.52(19) . . ?
N4 C16 C17 111.8(2) . . ?
N4 C16 C18 111.5(2) . . ?
C17 C16 C18 113.2(2) . . ?
N4 C16 H16 106.6 . . ?
C17 C16 H16 106.6 . . ?
C18 C16 H16 106.6 . . ?
C16 C17 H17A 109.5 . . ?
C16 C17 H17B 109.5 . . ?
H17A C17 H17B 109.5 . . ?
C16 C17 H17C 109.5 . . ?
H17A C17 H17C 109.5 . . ?
H17B C17 H17C 109.5 . . ?
C16 C18 H18A 109.5 . . ?
C16 C18 H18B 109.5 . . ?
H18A C18 H18B 109.5 . . ?
C16 C18 H18C 109.5 . . ?
H18A C18 H18C 109.5 . . ?
H18B C18 H18C 109.5 . . ?
N4 C19 C20 112.4(2) . . ?
N4 C19 C21 113.7(2) . . ?
C20 C19 C21 113.7(2) . . ?
N4 C19 H19 105.3 . . ?
C20 C19 H19 105.3 . . ?
C21 C19 H19 105.3 . . ?
C19 C20 H20A 109.5 . . ?
C19 C20 H20B 109.5 . . ?
H20A C20 H20B 109.5 . . ?
C19 C20 H20C 109.5 . . ?
H20A C20 H20C 109.5 . . ?
H20B C20 H20C 109.5 . . ?
C19 C21 H21A 109.5 . . ?
C19 C21 H21B 109.5 . . ?
H21A C21 H21B 109.5 . . ?
C19 C21 H21C 109.5 . . ?
H21A C21 H21C 109.5 . . ?
H21B C21 H21C 109.5 . . ?
O2 C22 N6 117.4(2) . . ?
O2 C22 N5 126.0(2) . . ?
N6 C22 N5 116.3(2) . . ?
N6 C23 C25 112.0(2) . . ?
N6 C23 C24 111.3(2) . . ?
C25 C23 C24 112.1(2) . . ?
N6 C23 H23 107.0 . . ?
C25 C23 H23 107.0 . . ?
C24 C23 H23 107.0 . . ?
C23 C24 H24A 109.5 . . ?
C23 C24 H24B 109.5 . . ?
H24A C24 H24B 109.5 . . ?
C23 C24 H24C 109.5 . . ?
H24A C24 H24C 109.5 . . ?
H24B C24 H24C 109.5 . . ?
C23 C25 H25A 109.5 . . ?
C23 C25 H25B 109.5 . . ?
H25A C25 H25B 109.5 . . ?
C23 C25 H25C 109.5 . . ?
H25A C25 H25C 109.5 . . ?
H25B C25 H25C 109.5 . . ?
N6 C26 C28 113.6(2) . . ?
N6 C26 C27 112.5(2) . . ?
C28 C26 C27 112.4(2) . . ?
N6 C26 H26 105.9 . . ?
C28 C26 H26 105.9 . . ?
C27 C26 H26 105.9 . . ?
C26 C27 H27A 109.5 . . ?
C26 C27 H27B 109.5 . . ?
H27A C27 H27B 109.5 . . ?
C26 C27 H27C 109.5 . . ?
H27A C27 H27C 109.5 . . ?
H27B C27 H27C 109.5 . . ?
C26 C28 H28A 109.5 . . ?
C26 C28 H28B 109.5 . . ?
H28A C28 H28B 109.5 . . ?
C26 C28 H28C 109.5 . . ?
H28A C28 H28C 109.5 . . ?
H28B C28 H28C 109.5 . . ?
N8 C29 N7 116.0(2) . . ?
N8 C29 S3 126.74(19) . . ?
N7 C29 S3 117.07(19) . . ?
N7 C30 C32 112.4(2) . . ?
N7 C30 C31 111.5(2) . . ?
C32 C30 C31 112.3(2) . . ?
N7 C30 H30 106.7 . . ?
C32 C30 H30 106.7 . . ?
C31 C30 H30 106.7 . . ?
C30 C31 H31A 109.5 . . ?
C30 C31 H31B 109.5 . . ?
H31A C31 H31B 109.5 . . ?
C30 C31 H31C 109.5 . . ?
H31A C31 H31C 109.5 . . ?
H31B C31 H31C 109.5 . . ?
C30 C32 H32A 109.5 . . ?
C30 C32 H32B 109.5 . . ?
H32A C32 H32B 109.5 . . ?
C30 C32 H32C 109.5 . . ?
H32A C32 H32C 109.5 . . ?
H32B C32 H32C 109.5 . . ?
N7 C33 C34 112.0(2) . . ?
N7 C33 C35 113.2(2) . . ?
C34 C33 C35 113.5(2) . . ?
N7 C33 H33 105.8 . . ?
C34 C33 H33 105.8 . . ?
C35 C33 H33 105.8 . . ?
C33 C34 H34A 109.5 . . ?
C33 C34 H34B 109.5 . . ?
H34A C34 H34B 109.5 . . ?
C33 C34 H34C 109.5 . . ?
H34A C34 H34C 109.5 . . ?
H34B C34 H34C 109.5 . . ?
C33 C35 H35A 109.5 . . ?
C33 C35 H35B 109.5 . . ?
H35A C35 H35B 109.5 . . ?
C33 C35 H35C 109.5 . . ?
H35A C35 H35C 109.5 . . ?
H35B C35 H35C 109.5 . . ?
O3 C36 N8 126.6(2) . . ?
O3 C36 N9 116.7(2) . . ?
N8 C36 N9 116.5(2) . . ?
N9 C37 C39 112.6(2) . . ?
N9 C37 C38 110.9(2) . . ?
C39 C37 C38 111.8(2) . . ?
N9 C37 H37 107.1 . . ?
C39 C37 H37 107.1 . . ?
C38 C37 H37 107.1 . . ?
C37 C38 H38A 109.5 . . ?
C37 C38 H38B 109.5 . . ?
H38A C38 H38B 109.5 . . ?
C37 C38 H38C 109.5 . . ?
H38A C38 H38C 109.5 . . ?
H38B C38 H38C 109.5 . . ?
C37 C39 H39A 109.5 . . ?
C37 C39 H39B 109.5 . . ?
H39A C39 H39B 109.5 . . ?
C37 C39 H39C 109.5 . . ?
H39A C39 H39C 109.5 . . ?
H39B C39 H39C 109.5 . . ?
N9 C40 C41 113.9(2) . . ?
N9 C40 C42 111.4(2) . . ?
C41 C40 C42 112.1(2) . . ?
N9 C40 H40 106.2 . . ?
C41 C40 H40 106.2 . . ?
C42 C40 H40 106.2 . . ?
C40 C41 H41A 109.5 . . ?
C40 C41 H41B 109.5 . . ?
H41A C41 H41B 109.5 . . ?
C40 C41 H41C 109.5 . . ?
H41A C41 H41C 109.5 . . ?
H41B C41 H41C 109.5 . . ?
C40 C42 H42A 109.5 . . ?
C40 C42 H42B 109.5 . . ?
H42A C42 H42B 109.5 . . ?
C40 C42 H42C 109.5 . . ?
H42A C42 H42C 109.5 . . ?
H42B C42 H42C 109.5 . . ?
N1S C1S C2S 178.7(5) . . ?
C1S C2S H2S1 109.5 . . ?
C1S C2S H2S2 109.5 . . ?
H2S1 C2S H2S2 109.5 . . ?
C1S C2S H2S3 109.5 . . ?
H2S1 C2S H2S3 109.5 . . ?
H2S2 C2S H2S3 109.5 . . ?

loop_
_geom_bond_atom_site_label_1
_geom_bond_atom_site_label_2
_geom_bond_distance
_geom_bond_site_symmetry_2
_geom_bond_publ_flag
Fe1 O3 1.9728(16) . ?
Fe1 O2 1.9790(16) . ?
Fe1 O1 1.9861(16) . ?
Fe1 S3 2.4126(8) . ?
Fe1 S2 2.4166(8) . ?
Fe1 S1 2.4189(8) . ?
S1 C1 1.740(2) . ?
S2 C15 1.748(2) . ?
S3 C29 1.746(3) . ?
O1 C8 1.276(3) . ?
O2 C22 1.282(3) . ?
O3 C36 1.282(3) . ?
N1 C1 1.362(3) . ?
N1 C2 1.476(3) . ?
N1 C5 1.485(3) . ?
N2 C1 1.331(3) . ?
N2 C8 1.355(3) . ?
N3 C8 1.352(3) . ?
N3 C9 1.463(3) . ?
N3 C12 1.487(3) . ?
N4 C15 1.359(3) . ?
N4 C16 1.483(3) . ?
N4 C19 1.486(3) . ?
N5 C15 1.326(3) . ?
N5 C22 1.352(3) . ?
N6 C22 1.347(3) . ?
N6 C26 1.477(3) . ?
N6 C23 1.479(3) . ?
N7 C29 1.350(3) . ?
N7 C30 1.481(3) . ?
N7 C33 1.487(3) . ?
N8 C29 1.331(3) . ?
N8 C36 1.338(3) . ?
N9 C36 1.357(3) . ?
N9 C37 1.474(3) . ?
N9 C40 1.480(3) . ?
C2 C3 1.522(3) . ?
C2 C4 1.523(3) . ?
C2 H2 1.0000 . ?
C3 H3A 0.9800 . ?
C3 H3B 0.9800 . ?
C3 H3C 0.9800 . ?
C4 H4A 0.9800 . ?
C4 H4B 0.9800 . ?
C4 H4C 0.9800 . ?
C5 C7 1.514(3) . ?
C5 C6 1.531(3) . ?
C5 H5 1.0000 . ?
C6 H6A 0.9800 . ?
C6 H6B 0.9800 . ?
C6 H6C 0.9800 . ?
C7 H7A 0.9800 . ?
C7 H7B 0.9800 . ?
C7 H7C 0.9800 . ?
C9 C10 1.524(3) . ?
C9 C11 1.524(3) . ?
C9 H9 1.0000 . ?
C10 H10A 0.9800 . ?
C10 H10B 0.9800 . ?
C10 H10C 0.9800 . ?
C11 H11A 0.9800 . ?
C11 H11B 0.9800 . ?
C11 H11C 0.9800 . ?
C12 C13 1.518(3) . ?
C12 C14 1.521(3) . ?
C12 H12 1.0000 . ?
C13 H13A 0.9800 . ?
C13 H13B 0.9800 . ?
C13 H13C 0.9800 . ?
C14 H14A 0.9800 . ?
C14 H14B 0.9800 . ?
C14 H14C 0.9800 . ?
C16 C17 1.517(3) . ?
C16 C18 1.522(3) . ?
C16 H16 1.0000 . ?
C17 H17A 0.9800 . ?
C17 H17B 0.9800 . ?
C17 H17C 0.9800 . ?
C18 H18A 0.9800 . ?
C18 H18B 0.9800 . ?
C18 H18C 0.9800 . ?
C19 C20 1.519(3) . ?
C19 C21 1.522(3) . ?
C19 H19 1.0000 . ?
C20 H20A 0.9800 . ?
C20 H20B 0.9800 . ?
C20 H20C 0.9800 . ?
C21 H21A 0.9800 . ?
C21 H21B 0.9800 . ?
C21 H21C 0.9800 . ?
C23 C25 1.523(3) . ?
C23 C24 1.530(3) . ?
C23 H23 1.0000 . ?
C24 H24A 0.9800 . ?
C24 H24B 0.9800 . ?
C24 H24C 0.9800 . ?
C25 H25A 0.9800 . ?
C25 H25B 0.9800 . ?
C25 H25C 0.9800 . ?
C26 C28 1.524(3) . ?
C26 C27 1.533(3) . ?
C26 H26 1.0000 . ?
C27 H27A 0.9800 . ?
C27 H27B 0.9800 . ?
C27 H27C 0.9800 . ?
C28 H28A 0.9800 . ?
C28 H28B 0.9800 . ?
C28 H28C 0.9800 . ?
C30 C32 1.526(3) . ?
C30 C31 1.528(3) . ?
C30 H30 1.0000 . ?
C31 H31A 0.9800 . ?
C31 H31B 0.9800 . ?
C31 H31C 0.9800 . ?
C32 H32A 0.9800 . ?
C32 H32B 0.9800 . ?
C32 H32C 0.9800 . ?
C33 C34 1.525(3) . ?
C33 C35 1.537(3) . ?
C33 H33 1.0000 . ?
C34 H34A 0.9800 . ?
C34 H34B 0.9800 . ?
C34 H34C 0.9800 . ?
C35 H35A 0.9800 . ?
C35 H35B 0.9800 . ?
C35 H35C 0.9800 . ?
C37 C39 1.510(3) . ?
C37 C38 1.529(3) . ?
C37 H37 1.0000 . ?
C38 H38A 0.9800 . ?
C38 H38B 0.9800 . ?
C38 H38C 0.9800 . ?
C39 H39A 0.9800 . ?
C39 H39B 0.9800 . ?
C39 H39C 0.9800 . ?
C40 C41 1.517(3) . ?
C40 C42 1.534(3) . ?
C40 H40 1.0000 . ?
C41 H41A 0.9800 . ?
C41 H41B 0.9800 . ?
C41 H41C 0.9800 . ?
C42 H42A 0.9800 . ?
C42 H42B 0.9800 . ?
C42 H42C 0.9800 . ?
N1S C1S 1.151(4) . ?
C1S C2S 1.401(4) . ?
C2S H2S1 0.9800 . ?
C2S H2S2 0.9800 . ?
C2S H2S3 0.9800 . ?

loop_
_geom_torsion_atom_site_label_1
_geom_torsion_atom_site_label_2
_geom_torsion_atom_site_label_3
_geom_torsion_atom_site_label_4
_geom_torsion
_geom_torsion_site_symmetry_1
_geom_torsion_site_symmetry_2
_geom_torsion_site_symmetry_3
_geom_torsion_site_symmetry_4
_geom_torsion_publ_flag
O3 Fe1 S1 C1 -93.29(10) . . . . ?
O2 Fe1 S1 C1 63.8(3) . . . . ?
O1 Fe1 S1 C1 -0.36(10) . . . . ?
S3 Fe1 S1 C1 -179.04(9) . . . . ?
S2 Fe1 S1 C1 96.79(9) . . . . ?
O3 Fe1 S2 C15 80.3(3) . . . . ?
O2 Fe1 S2 C15 -8.07(10) . . . . ?
O1 Fe1 S2 C15 -97.06(10) . . . . ?
S3 Fe1 S2 C15 87.86(9) . . . . ?
S1 Fe1 S2 C15 176.94(9) . . . . ?
O3 Fe1 S3 C29 -4.40(10) . . . . ?
O2 Fe1 S3 C29 -97.29(10) . . . . ?
O1 Fe1 S3 C29 75.5(6) . . . . ?
S2 Fe1 S3 C29 176.92(9) . . . . ?
S1 Fe1 S3 C29 90.93(9) . . . . ?
O3 Fe1 O1 C8 130.49(19) . . . . ?
O2 Fe1 O1 C8 -136.28(19) . . . . ?
S3 Fe1 O1 C8 50.9(7) . . . . ?
S2 Fe1 O1 C8 -49.98(19) . . . . ?
S1 Fe1 O1 C8 35.44(19) . . . . ?
O3 Fe1 O2 C22 -125.93(19) . . . . ?
O1 Fe1 O2 C22 140.88(19) . . . . ?
S3 Fe1 O2 C22 -39.74(19) . . . . ?
S2 Fe1 O2 C22 43.96(19) . . . . ?
S1 Fe1 O2 C22 76.9(4) . . . . ?
O2 Fe1 O3 C36 134.2(2) . . . . ?
O1 Fe1 O3 C36 -136.1(2) . . . . ?
S3 Fe1 O3 C36 38.94(19) . . . . ?
S2 Fe1 O3 C36 46.5(4) . . . . ?
S1 Fe1 O3 C36 -49.3(2) . . . . ?
C8 N2 C1 N1 -165.0(2) . . . . ?
C8 N2 C1 S1 19.6(3) . . . . ?
C2 N1 C1 N2 -177.2(2) . . . . ?
C5 N1 C1 N2 3.7(3) . . . . ?
C2 N1 C1 S1 -1.3(3) . . . . ?
C5 N1 C1 S1 179.56(17) . . . . ?
Fe1 S1 C1 N2 -22.8(2) . . . . ?
Fe1 S1 C1 N1 161.83(16) . . . . ?
C1 N1 C2 C3 120.9(2) . . . . ?
C5 N1 C2 C3 -59.8(3) . . . . ?
C1 N1 C2 C4 -113.3(2) . . . . ?
C5 N1 C2 C4 65.9(3) . . . . ?
C1 N1 C5 C7 -70.4(3) . . . . ?
C2 N1 C5 C7 110.4(2) . . . . ?
C1 N1 C5 C6 58.8(3) . . . . ?
C2 N1 C5 C6 -120.4(2) . . . . ?
Fe1 O1 C8 N3 131.41(19) . . . . ?
Fe1 O1 C8 N2 -54.6(3) . . . . ?
C9 N3 C8 O1 -176.2(2) . . . . ?
C12 N3 C8 O1 5.4(3) . . . . ?
C9 N3 C8 N2 9.1(3) . . . . ?
C12 N3 C8 N2 -169.2(2) . . . . ?
C1 N2 C8 O1 20.2(4) . . . . ?
C1 N2 C8 N3 -165.7(2) . . . . ?
C8 N3 C9 C10 -113.1(3) . . . . ?
C12 N3 C9 C10 65.4(3) . . . . ?
C8 N3 C9 C11 120.4(2) . . . . ?
C12 N3 C9 C11 -61.2(3) . . . . ?
C8 N3 C12 C13 59.1(3) . . . . ?
C9 N3 C12 C13 -119.3(2) . . . . ?
C8 N3 C12 C14 -70.2(3) . . . . ?
C9 N3 C12 C14 111.3(2) . . . . ?
C22 N5 C15 N4 -162.5(2) . . . . ?
C22 N5 C15 S2 21.5(4) . . . . ?
C16 N4 C15 N5 -171.7(2) . . . . ?
C19 N4 C15 N5 10.8(3) . . . . ?
C16 N4 C15 S2 4.7(3) . . . . ?
C19 N4 C15 S2 -172.81(17) . . . . ?
Fe1 S2 C15 N5 -18.0(2) . . . . ?
Fe1 S2 C15 N4 166.03(16) . . . . ?
C15 N4 C16 C17 -113.9(3) . . . . ?
C19 N4 C16 C17 63.8(3) . . . . ?
C15 N4 C16 C18 118.4(2) . . . . ?
C19 N4 C16 C18 -64.0(3) . . . . ?
C15 N4 C19 C20 58.9(3) . . . . ?
C16 N4 C19 C20 -118.8(2) . . . . ?
C15 N4 C19 C21 -72.2(3) . . . . ?
C16 N4 C19 C21 110.2(2) . . . . ?
Fe1 O2 C22 N6 126.8(2) . . . . ?
Fe1 O2 C22 N5 -58.8(3) . . . . ?
C26 N6 C22 O2 7.0(3) . . . . ?
C23 N6 C22 O2 -177.4(2) . . . . ?
C26 N6 C22 N5 -168.0(2) . . . . ?
C23 N6 C22 N5 7.7(3) . . . . ?
C15 N5 C22 O2 17.0(4) . . . . ?
C15 N5 C22 N6 -168.5(2) . . . . ?
C22 N6 C23 C25 124.1(2) . . . . ?
C26 N6 C23 C25 -60.1(3) . . . . ?
C22 N6 C23 C24 -109.5(3) . . . . ?
C26 N6 C23 C24 66.3(3) . . . . ?
C22 N6 C26 C28 -72.4(3) . . . . ?
C23 N6 C26 C28 111.7(2) . . . . ?
C22 N6 C26 C27 56.7(3) . . . . ?
C23 N6 C26 C27 -119.2(2) . . . . ?
C36 N8 C29 N7 -160.2(2) . . . . ?
C36 N8 C29 S3 24.7(4) . . . . ?
C30 N7 C29 N8 173.0(2) . . . . ?
C33 N7 C29 N8 -12.4(3) . . . . ?
C30 N7 C29 S3 -11.4(3) . . . . ?
C33 N7 C29 S3 163.19(18) . . . . ?
Fe1 S3 C29 N8 -21.4(2) . . . . ?
Fe1 S3 C29 N7 163.54(17) . . . . ?
C29 N7 C30 C32 -130.3(2) . . . . ?
C33 N7 C30 C32 54.8(3) . . . . ?
C29 N7 C30 C31 102.6(3) . . . . ?
C33 N7 C30 C31 -72.3(3) . . . . ?
C29 N7 C33 C34 -59.5(3) . . . . ?
C30 N7 C33 C34 115.4(2) . . . . ?
C29 N7 C33 C35 70.3(3) . . . . ?
C30 N7 C33 C35 -114.8(2) . . . . ?
Fe1 O3 C36 N8 -52.2(3) . . . . ?
Fe1 O3 C36 N9 133.11(18) . . . . ?
C29 N8 C36 O3 11.7(4) . . . . ?
C29 N8 C36 N9 -173.6(2) . . . . ?
C37 N9 C36 O3 -177.4(2) . . . . ?
C40 N9 C36 O3 4.7(3) . . . . ?
C37 N9 C36 N8 7.3(3) . . . . ?
C40 N9 C36 N8 -170.6(2) . . . . ?
C36 N9 C37 C39 -123.5(2) . . . . ?
C40 N9 C37 C39 54.5(3) . . . . ?
C36 N9 C37 C38 110.5(3) . . . . ?
C40 N9 C37 C38 -71.6(3) . . . . ?
C36 N9 C40 C41 -64.4(3) . . . . ?
C37 N9 C40 C41 117.7(2) . . . . ?
C36 N9 C40 C42 63.7(3) . . . . ?
C37 N9 C40 C42 -114.2(2) . . . . ?
